data_9006174
loop_
_publ_author_name
'Liu, X.'
'Liebermann, R. C.'

_publ_section_title
;
 X-ray powder diffraction study of CaTiO3 perovskite
 at high temperatures
 Sample: T = 1073 K
;
_journal_name_full 'Physics and Chemistry of Minerals'
_journal_page_first 171
_journal_page_last 175
_journal_volume 20
_journal_year 1993
_chemical_formula_sum 'Ca O3 Ti'
_chemical_name_mineral Perovskite
_space_group_IT_number 62
_symmetry_space_group_name_Hall '-P 2c 2ab'
_symmetry_space_group_name_H-M 'P b n m'
_cell_angle_alpha 90
_cell_angle_beta 90
_cell_angle_gamma 90
_cell_length_a 5.4450
_cell_length_b 5.4708
_cell_length_c 7.7247
_cell_formula_units_Z 4
_cell_volume 230.107
_database_code_amcsd 0007756
_diffrn_ambient_temperature 1073
_exptl_crystal_density_diffrn 3.924
_cod_original_formula_sum 'Ca Ti O3'
_cod_database_code 9006174

loop_
_space_group_symop_operation_xyz
x,y,z
x,y,1/2-z
-x,-y,1/2+z
1/2+x,1/2-y,1/2+z
1/2-x,1/2+y,1/2-z
1/2-x,1/2+y,z
1/2+x,1/2-y,-z
-x,-y,-z

loop_
_atom_site_label
_atom_site_fract_x
_atom_site_fract_y
_atom_site_fract_z
_atom_site_U_iso_or_equiv
Ca 0.99580 0.03300 0.25000 0.01267
Ti 0.00000 0.50000 0.00000 0.00887
O1 0.06220 0.48930 0.25000 -0.01520
O2 0.72010 0.28300 0.03070 0.01646

loop_
_cod_related_entry_id
_cod_related_entry_database
_cod_related_entry_code
1 AMCSD 0007756
